data_7242468
loop_
_publ_author_name
'Hasuo, Naohiro'
'Takahashi, Kiyonori'
'Hisaki, Ichiro'
'Kokado, Kenta'
'Nakamura, Takayoshi'

_publ_section_title
;
 Molecular motion of halogenated ethylammonium/[18]crown-6 supramolecular
 ions in nickel dithiolate magnetic crystals
;
_journal_issue 14
_journal_name_full CrystEngComm
_journal_page_first 2756
_journal_page_last 2763
_journal_paper_doi 10.1039/D1CE00253H
_journal_volume 23
_journal_year 2021
_chemical_formula_moiety 'C6 Ni S10, C12 H24 O6, C2 H7 F N'
_chemical_formula_sum 'C20 H31 F N Ni O6 S10'
_chemical_formula_weight 779.77
_space_group_crystal_system triclinic
_space_group_IT_number 2
_space_group_name_Hall '-P 1'
_space_group_name_H-M_alt 'P -1'
_atom_sites_solution_hydrogens geom
_atom_sites_solution_primary dual
_audit_creation_date 2020-11-11
_audit_creation_method
;
Olex2 1.3-ac4
(compiled 2019.10.09 svn.r3662 for Rigaku Oxford Diffraction, GUI svn.r5959)
;
_audit_update_record
;
2020-12-31 deposited with the CCDC.	2021-03-19 downloaded from the CCDC.
;
_cell_angle_alpha 69.835(3)
_cell_angle_beta 79.972(3)
_cell_angle_gamma 79.948(3)
_cell_formula_units_Z 2
_cell_length_a 10.3645(3)
_cell_length_b 12.6254(5)
_cell_length_c 12.9123(4)
_cell_measurement_reflns_used 10163
_cell_measurement_temperature 93
_cell_measurement_theta_max 30.8130
_cell_measurement_theta_min 1.9900
_cell_volume 1549.82(10)
_computing_cell_refinement 'CrysAlisPro 1.171.41.63a (Rigaku OD, 2020)'
_computing_data_collection 'CrysAlisPro 1.171.41.63a (Rigaku OD, 2020)'
_computing_data_reduction 'CrysAlisPro 1.171.41.63a (Rigaku OD, 2020)'
_computing_molecular_graphics 'Olex2 1.3-ac4 (Dolomanov et al., 2009)'
_computing_publication_material 'Olex2 1.3-ac4 (Dolomanov et al., 2009)'
_computing_structure_refinement 'ShelXL 2018/3 (Sheldrick, 2015)'
_computing_structure_solution 'SHELXT 2018/2 (Sheldrick, 2018)'
_diffrn_ambient_temperature 93
_diffrn_detector 'Hybrid Pixel Array Detector'
_diffrn_detector_area_resol_mean 10.0000
_diffrn_detector_type HyPix
_diffrn_measured_fraction_theta_full 0.999
_diffrn_measured_fraction_theta_max 0.779
_diffrn_measurement_details
;
List of Runs (angles in degrees, time in seconds):

  # Type    Start    End  Width  t~exp~   \w     \q     \k     \f   Frames
#--------------------------------------------------------------------------
  1  \w      0.00  73.00   0.50    0.15    --    5.18  57.00 150.00  146
  2  \w     -8.00  75.00   0.50    0.15    --    5.18  57.00  30.00  166
  3  \w     -6.00  78.00   0.50    0.15    --    5.18  37.00 -60.00  168
  4  \w    -10.00  32.00   0.50    0.15    --    5.18 -99.00-180.00   84
  5  \w     -6.00  25.00   0.50    0.15    --    5.18 -99.00  30.00   62
  6  \w     -6.00  20.00   0.50    0.15    --   -5.03 -99.00   0.00   52
;
_diffrn_measurement_device 'four-circle diffractometer'
_diffrn_measurement_device_type 'XtaLAB Synergy R, HyPix'
_diffrn_measurement_method '\w scans'
_diffrn_measurement_specimen_support 'Mitegen 50um'
_diffrn_orient_matrix_type 'CrysAlisPro convention (1999,Acta A55,543-557)'
_diffrn_orient_matrix_UB_11 -0.0010285000
_diffrn_orient_matrix_UB_12 0.0563204000
_diffrn_orient_matrix_UB_13 0.0000029000
_diffrn_orient_matrix_UB_21 -0.0116157000
_diffrn_orient_matrix_UB_22 -0.0191445000
_diffrn_orient_matrix_UB_23 0.0589143000
_diffrn_orient_matrix_UB_31 0.0690590000
_diffrn_orient_matrix_UB_32 -0.0099586000
_diffrn_orient_matrix_UB_33 0.0025355000
_diffrn_radiation_collimation 0.3
_diffrn_radiation_monochromator mirror
_diffrn_radiation_probe x-ray
_diffrn_radiation_type 'Mo K\a'
_diffrn_radiation_wavelength 0.71073
_diffrn_reflns_av_R_equivalents 0.0360
_diffrn_reflns_av_unetI/netI 0.0453
_diffrn_reflns_Laue_measured_fraction_full 0.999
_diffrn_reflns_Laue_measured_fraction_max 0.779
_diffrn_reflns_limit_h_max 11
_diffrn_reflns_limit_h_min -14
_diffrn_reflns_limit_k_max 16
_diffrn_reflns_limit_k_min -18
_diffrn_reflns_limit_l_max 18
_diffrn_reflns_limit_l_min -18
_diffrn_reflns_number 18605
_diffrn_reflns_point_group_measured_fraction_full 0.999
_diffrn_reflns_point_group_measured_fraction_max 0.779
_diffrn_reflns_theta_full 25.242
_diffrn_reflns_theta_max 30.993
_diffrn_reflns_theta_min 1.991
_diffrn_source 'micro-focus sealed X-ray tube'
_diffrn_source_current 24.0
_diffrn_source_power 1.2
_diffrn_source_target Mo
_diffrn_source_type 'Mova (Mo) X-ray Source'
_diffrn_source_voltage 50.0
_exptl_absorpt_coefficient_mu 1.343
_exptl_absorpt_correction_T_max 1.00000
_exptl_absorpt_correction_T_min 0.34916
_exptl_absorpt_correction_type multi-scan
_exptl_absorpt_process_details
;
CrysAlisPro 1.171.41.63a (Rigaku Oxford Diffraction, 2020)
Empirical absorption correction using spherical harmonics,
 implemented in SCALE3 ABSPACK scaling algorithm.
;
_exptl_crystal_colour black
_exptl_crystal_colour_primary black
_exptl_crystal_density_diffrn 1.671
_exptl_crystal_description block
_exptl_crystal_F_000 806
_exptl_crystal_size_max 0.507
_exptl_crystal_size_mid 0.211
_exptl_crystal_size_min 0.09
_refine_diff_density_max 0.614
_refine_diff_density_min -0.471
_refine_diff_density_rms 0.087
_refine_ls_extinction_method none
_refine_ls_goodness_of_fit_ref 0.782
_refine_ls_hydrogen_treatment constr
_refine_ls_matrix_type full
_refine_ls_number_parameters 353
_refine_ls_number_reflns 7679
_refine_ls_number_restraints 0
_refine_ls_restrained_S_all 0.782
_refine_ls_R_factor_all 0.0419
_refine_ls_R_factor_gt 0.0329
_refine_ls_shift/su_max 0.001
_refine_ls_shift/su_mean 0.000
_refine_ls_structure_factor_coef Fsqd
_refine_ls_weighting_details 'w=1/[\s^2^(Fo^2^)+(0.1000P)^2^] where P=(Fo^2^+2Fc^2^)/3'
_refine_ls_weighting_scheme calc
_refine_ls_wR_factor_gt 0.1016
_refine_ls_wR_factor_ref 0.1117
_reflns_Friedel_coverage 0.000
_reflns_number_gt 6292
_reflns_number_total 7679
_reflns_threshold_expression 'I > 2\s(I)'
_cod_data_source_file d1ce00253h2.cif
_cod_data_source_block 93k
_cod_depositor_comments 'Adding full bibliography for 7242434--7242480.cif.'
_cod_database_code 7242468
_shelx_shelxl_version_number 2018/3
_chemical_oxdiff_formula CHNOFNiS
_chemical_oxdiff_usercomment 20_20200608
_shelx_space_group_comment
;
The symmetry employed for this shelxl refinement is uniquely defined
by the following loop, which should always be used as a source of
symmetry information in preference to the above space-group names.
They are only intended as comments.
;
_shelx_estimated_absorpt_t_max 0.889
_shelx_estimated_absorpt_t_min 0.549
_reflns_odcompleteness_completeness 99.91
_reflns_odcompleteness_iscentric 1
_reflns_odcompleteness_theta 26.32
_olex2_refinement_description
;
1. Fixed Uiso
 At 1.2 times of:
  All C(H,H) groups
 At 1.5 times of:
  All N(H,H,H) groups
2.a Secondary CH2 refined with riding coordinates:
 C10(H10A,H10B), C8(H8A,H8B), C6(H6A,H6B), C14(H14A,H14B), C7(H7A,H7B), C9(H9A,
 H9B), C11(H11A,H11B), C5(H5A,H5B), C12(H12A,H12B), C13(H13A,H13B), C2(H2A,H2B),
  C3(H3A,H3B), C4(H4A,H4B), C1(H1D,H1E)
2.b Idealised Me refined as rotating group:
 N1(H1A,H1B,H1C)
;
_olex2_exptl_crystal_mounting_method loop
_olex2_submission_special_instructions 'No special instructions were received'
_oxdiff_exptl_absorpt_empirical_details
;
Empirical correction (ABSPACK) includes:
- Absorption correction using spherical harmonics
- Frame scaling
;
_oxdiff_exptl_absorpt_empirical_full_max 2.873
_oxdiff_exptl_absorpt_empirical_full_min 0.503

loop_
_space_group_symop_operation_xyz
'x, y, z'
'-x, -y, -z'

loop_
_atom_site_label
_atom_site_type_symbol
_atom_site_fract_x
_atom_site_fract_y
_atom_site_fract_z
_atom_site_U_iso_or_equiv
_atom_site_adp_type
_atom_site_occupancy
_atom_site_site_symmetry_order
_atom_site_calc_flag
_atom_site_refinement_flags_posn
_atom_site_refinement_flags_adp
_atom_site_refinement_flags_occupancy
_atom_site_disorder_assembly
_atom_site_disorder_group
Ni1 Ni 0.16547(2) 0.90814(2) 0.48778(2) 0.01220(8) Uani 1 1 d . . . . .
S8 S -0.07739(4) 0.76566(4) 0.29562(4) 0.01401(11) Uani 1 1 d . . . . .
S4 S 0.10338(5) 0.87005(4) 0.66458(4) 0.01494(11) Uani 1 1 d . . . . .
S2 S 0.19962(5) 0.93848(4) 0.83945(4) 0.01503(11) Uani 1 1 d . . . . .
S7 S 0.23100(5) 0.94340(4) 0.31146(4) 0.01527(11) Uani 1 1 d . . . . .
S5 S 0.31394(5) 1.00907(4) 0.48902(4) 0.01473(11) Uani 1 1 d . . . . .
S6 S 0.01132(4) 0.81290(4) 0.48618(4) 0.01394(11) Uani 1 1 d . . . . .
S9 S 0.12916(5) 0.87946(4) 0.13637(4) 0.01666(11) Uani 1 1 d . . . . .
S3 S 0.40110(4) 1.05920(4) 0.67888(4) 0.01581(11) Uani 1 1 d . . . . .
S1 S 0.37856(5) 1.05191(4) 0.91369(4) 0.02016(12) Uani 1 1 d . . . . .
S10 S -0.04987(5) 0.76567(5) 0.06195(4) 0.02083(12) Uani 1 1 d . . . . .
O4 O 0.83535(13) 0.60590(11) 0.71237(11) 0.0167(3) Uani 1 1 d . . . . .
O1 O 0.31224(13) 0.52242(12) 0.86123(11) 0.0187(3) Uani 1 1 d . . . . .
O3 O 0.73345(13) 0.43638(12) 0.67120(11) 0.0166(3) Uani 1 1 d . . . . .
F1 F 0.59335(14) 0.65753(12) 0.51021(11) 0.0381(4) Uani 1 1 d . . . . .
O6 O 0.40982(13) 0.68670(12) 0.91969(11) 0.0185(3) Uani 1 1 d . . . . .
O5 O 0.68547(13) 0.69229(11) 0.87747(11) 0.0168(3) Uani 1 1 d . . . . .
O2 O 0.45585(13) 0.42796(11) 0.70586(12) 0.0192(3) Uani 1 1 d . . . . .
N1 N 0.55667(15) 0.60904(13) 0.74849(13) 0.0137(3) Uani 1 1 d . . . . .
H1A H 0.614937 0.564772 0.714551 0.021 Uiso 1 1 calc R U . . .
H1B H 0.483977 0.573263 0.781654 0.021 Uiso 1 1 calc R U . . .
H1C H 0.595355 0.621321 0.800747 0.021 Uiso 1 1 calc R U . . .
C19 C 0.12250(18) 0.87973(16) 0.27216(15) 0.0141(4) Uani 1 1 d . . . . .
C18 C 0.02637(18) 0.82467(16) 0.34813(16) 0.0134(4) Uani 1 1 d . . . . .
C16 C 0.20641(18) 0.93910(16) 0.70291(15) 0.0137(4) Uani 1 1 d . . . . .
C10 C 0.80410(19) 0.73546(16) 0.81377(17) 0.0185(4) Uani 1 1 d . . . . .
H10A H 0.847773 0.766666 0.857322 0.022 Uiso 1 1 calc R U . . .
H10B H 0.782854 0.797218 0.744744 0.022 Uiso 1 1 calc R U . . .
C8 C 0.91883(18) 0.51958(16) 0.67688(17) 0.0174(4) Uani 1 1 d . . . . .
H8A H 0.941383 0.453170 0.742092 0.021 Uiso 1 1 calc R U . . .
H8B H 1.001744 0.548604 0.634511 0.021 Uiso 1 1 calc R U . . .
C6 C 0.66849(19) 0.38516(17) 0.61474(17) 0.0182(4) Uani 1 1 d . . . . .
H6A H 0.730058 0.324514 0.593677 0.022 Uiso 1 1 calc R U . . .
H6B H 0.638957 0.442895 0.546193 0.022 Uiso 1 1 calc R U . . .
C17 C 0.29934(18) 0.99764(16) 0.62693(16) 0.0134(4) Uani 1 1 d . . . . .
C14 C 0.22837(19) 0.59995(18) 0.90982(18) 0.0218(4) Uani 1 1 d . . . . .
H14A H 0.148706 0.565337 0.952842 0.026 Uiso 1 1 calc R U . . .
H14B H 0.199866 0.670459 0.850742 0.026 Uiso 1 1 calc R U . . .
C7 C 0.84623(18) 0.48524(17) 0.60443(16) 0.0176(4) Uani 1 1 d . . . . .
H7A H 0.818722 0.552534 0.541732 0.021 Uiso 1 1 calc R U . . .
H7B H 0.904279 0.429302 0.573690 0.021 Uiso 1 1 calc R U . . .
C9 C 0.89436(18) 0.63964(17) 0.78567(17) 0.0173(4) Uani 1 1 d . . . . .
H9A H 0.981195 0.664886 0.749642 0.021 Uiso 1 1 calc R U . . .
H9B H 0.908234 0.574720 0.854289 0.021 Uiso 1 1 calc R U . . .
C11 C 0.5956(2) 0.77821(18) 0.91068(18) 0.0215(4) Uani 1 1 d . . . . .
H11A H 0.565597 0.839446 0.844374 0.026 Uiso 1 1 calc R U . . .
H11B H 0.640084 0.811947 0.951540 0.026 Uiso 1 1 calc R U . . .
C5 C 0.55166(19) 0.33585(17) 0.69161(17) 0.0183(4) Uani 1 1 d . . . . .
H5A H 0.513264 0.289362 0.659583 0.022 Uiso 1 1 calc R U . . .
H5B H 0.579308 0.286486 0.764334 0.022 Uiso 1 1 calc R U . . .
C12 C 0.4798(2) 0.72407(18) 0.98399(17) 0.0224(4) Uani 1 1 d . . . . .
H12A H 0.510744 0.658588 1.046833 0.027 Uiso 1 1 calc R U . . .
H12B H 0.420905 0.779672 1.014630 0.027 Uiso 1 1 calc R U . . .
C13 C 0.3035(2) 0.62724(19) 0.98510(17) 0.0229(4) Uani 1 1 d . . . . .
H13A H 0.244280 0.674743 1.025264 0.028 Uiso 1 1 calc R U . . .
H13B H 0.337884 0.556184 1.040619 0.028 Uiso 1 1 calc R U . . .
C2 C 0.4815(2) 0.70384(18) 0.56381(18) 0.0230(4) Uani 1 1 d . . . . .
H2A H 0.412378 0.652395 0.586088 0.028 Uiso 1 1 calc R U . . .
H2B H 0.446384 0.777907 0.512876 0.028 Uiso 1 1 calc R U . . .
C3 C 0.24717(19) 0.48761(18) 0.79172(18) 0.0224(4) Uani 1 1 d . . . . .
H3A H 0.231405 0.551769 0.722932 0.027 Uiso 1 1 calc R U . . .
H3B H 0.160810 0.463707 0.830980 0.027 Uiso 1 1 calc R U . . .
C4 C 0.33330(19) 0.38992(18) 0.76316(19) 0.0229(4) Uani 1 1 d . . . . .
H4A H 0.348511 0.325440 0.831838 0.027 Uiso 1 1 calc R U . . .
H4B H 0.289623 0.363919 0.715471 0.027 Uiso 1 1 calc R U . . .
C1 C 0.5170(2) 0.71989(17) 0.66430(17) 0.0223(4) Uani 1 1 d . . . . .
H1D H 0.590624 0.766806 0.641938 0.027 Uiso 1 1 calc R U . . .
H1E H 0.440267 0.761122 0.697718 0.027 Uiso 1 1 calc R U . . .
C15 C 0.32822(18) 1.01913(16) 0.81589(16) 0.0145(4) Uani 1 1 d . . . . .
C20 C -0.00165(18) 0.80113(17) 0.15953(16) 0.0158(4) Uani 1 1 d . . . . .

loop_
_atom_site_aniso_label
_atom_site_aniso_U_11
_atom_site_aniso_U_22
_atom_site_aniso_U_33
_atom_site_aniso_U_23
_atom_site_aniso_U_13
_atom_site_aniso_U_12
Ni1 0.01288(14) 0.01161(14) 0.01323(14) -0.00493(10) -0.00170(10) -0.00246(10)
S8 0.0130(2) 0.0149(2) 0.0159(2) -0.00620(18) -0.00200(17) -0.00331(17)
S4 0.0163(2) 0.0154(2) 0.0146(2) -0.00486(18) -0.00109(18) -0.00660(18)
S2 0.0176(2) 0.0151(2) 0.0132(2) -0.00486(18) -0.00137(18) -0.00414(18)
S7 0.0162(2) 0.0164(2) 0.0152(2) -0.00626(19) -0.00031(18) -0.00652(18)
S5 0.0156(2) 0.0167(2) 0.0137(2) -0.00664(19) 0.00054(18) -0.00532(18)
S6 0.0147(2) 0.0149(2) 0.0133(2) -0.00509(18) -0.00095(17) -0.00418(18)
S9 0.0163(2) 0.0213(2) 0.0148(2) -0.00785(19) 0.00017(18) -0.00631(19)
S3 0.0137(2) 0.0197(2) 0.0174(2) -0.00954(19) -0.00020(18) -0.00543(18)
S1 0.0239(3) 0.0222(3) 0.0196(2) -0.0112(2) -0.0063(2) -0.0036(2)
S10 0.0216(3) 0.0276(3) 0.0186(2) -0.0119(2) -0.0028(2) -0.0077(2)
O4 0.0143(6) 0.0157(7) 0.0223(7) -0.0091(6) -0.0039(5) 0.0005(5)
O1 0.0126(6) 0.0196(7) 0.0237(7) -0.0072(6) -0.0030(5) -0.0001(5)
O3 0.0172(7) 0.0195(7) 0.0170(7) -0.0101(6) -0.0014(5) -0.0045(5)
F1 0.0469(8) 0.0405(8) 0.0204(7) -0.0120(6) -0.0090(6) 0.0211(7)
O6 0.0178(7) 0.0227(7) 0.0153(6) -0.0074(6) -0.0005(5) -0.0020(6)
O5 0.0175(6) 0.0139(6) 0.0212(7) -0.0089(6) -0.0022(5) -0.0015(5)
O2 0.0160(7) 0.0151(7) 0.0276(8) -0.0080(6) -0.0016(6) -0.0037(5)
N1 0.0145(7) 0.0135(7) 0.0148(7) -0.0062(6) -0.0021(6) -0.0027(6)
C19 0.0164(9) 0.0149(9) 0.0131(8) -0.0070(7) -0.0021(7) -0.0016(7)
C18 0.0125(8) 0.0134(8) 0.0167(9) -0.0076(7) -0.0034(7) -0.0002(7)
C16 0.0154(9) 0.0139(9) 0.0131(8) -0.0067(7) -0.0020(7) -0.0004(7)
C10 0.0196(9) 0.0158(9) 0.0233(10) -0.0083(8) -0.0029(8) -0.0059(8)
C8 0.0132(8) 0.0164(9) 0.0231(10) -0.0080(8) -0.0006(7) -0.0012(7)
C6 0.0220(10) 0.0163(9) 0.0209(10) -0.0108(8) -0.0046(8) -0.0021(8)
C17 0.0124(8) 0.0129(8) 0.0172(9) -0.0072(7) -0.0050(7) 0.0000(7)
C14 0.0142(9) 0.0223(10) 0.0256(10) -0.0063(9) 0.0012(8) -0.0002(8)
C7 0.0163(9) 0.0191(9) 0.0177(9) -0.0092(8) 0.0014(7) 0.0002(7)
C9 0.0135(8) 0.0188(9) 0.0219(9) -0.0073(8) -0.0045(7) -0.0044(7)
C11 0.0258(10) 0.0199(10) 0.0243(10) -0.0157(9) -0.0038(8) 0.0017(8)
C5 0.0213(10) 0.0140(9) 0.0224(10) -0.0082(8) -0.0079(8) 0.0000(8)
C12 0.0257(10) 0.0247(11) 0.0206(10) -0.0142(9) -0.0050(8) 0.0031(9)
C13 0.0226(10) 0.0256(11) 0.0170(10) -0.0057(9) 0.0033(8) -0.0016(9)
C2 0.0253(10) 0.0191(10) 0.0232(10) -0.0061(8) -0.0056(8) 0.0021(8)
C3 0.0139(9) 0.0244(10) 0.0286(11) -0.0062(9) -0.0056(8) -0.0031(8)
C4 0.0178(9) 0.0225(10) 0.0323(11) -0.0095(9) -0.0058(8) -0.0089(8)
C1 0.0327(12) 0.0135(9) 0.0195(10) -0.0042(8) -0.0040(9) -0.0015(8)
C15 0.0135(8) 0.0135(9) 0.0166(9) -0.0061(7) -0.0021(7) 0.0012(7)
C20 0.0145(9) 0.0166(9) 0.0168(9) -0.0071(7) -0.0014(7) -0.0001(7)

loop_
_atom_type_symbol
_atom_type_description
_atom_type_scat_dispersion_real
_atom_type_scat_dispersion_imag
_atom_type_scat_source
C C 0.0033 0.0016 'International Tables Vol C Tables 4.2.6.8 and 6.1.1.4'
H H 0.0000 0.0000 'International Tables Vol C Tables 4.2.6.8 and 6.1.1.4'
F F 0.0171 0.0103 'International Tables Vol C Tables 4.2.6.8 and 6.1.1.4'
N N 0.0061 0.0033 'International Tables Vol C Tables 4.2.6.8 and 6.1.1.4'
Ni Ni 0.3393 1.1124 'International Tables Vol C Tables 4.2.6.8 and 6.1.1.4'
O O 0.0106 0.0060 'International Tables Vol C Tables 4.2.6.8 and 6.1.1.4'
S S 0.1246 0.1234 'International Tables Vol C Tables 4.2.6.8 and 6.1.1.4'

loop_
_geom_angle_atom_site_label_1
_geom_angle_atom_site_label_2
_geom_angle_atom_site_label_3
_geom_angle
_geom_angle_site_symmetry_1
_geom_angle_site_symmetry_3
_geom_angle_publ_flag
S4 Ni1 S7 178.80(2) . . ?
S4 Ni1 S5 92.793(18) . . ?
S4 Ni1 S6 86.917(18) . . ?
S5 Ni1 S7 87.063(18) . . ?
S6 Ni1 S7 93.271(19) . . ?
S6 Ni1 S5 177.782(19) . . ?
C20 S8 C18 97.79(9) . . ?
C16 S4 Ni1 102.55(7) . . ?
C15 S2 C16 97.18(9) . . ?
C19 S7 Ni1 102.20(7) . . ?
C17 S5 Ni1 102.36(7) . . ?
C18 S6 Ni1 101.90(7) . . ?
C20 S9 C19 97.37(9) . . ?
C15 S3 C17 97.48(9) . . ?
C9 O4 C8 111.76(14) . . ?
C3 O1 C14 112.80(14) . . ?
C7 O3 C6 112.27(14) . . ?
C13 O6 C12 112.28(15) . . ?
C11 O5 C10 111.79(14) . . ?
C4 O2 C5 111.90(15) . . ?
H1A N1 H1B 109.5 . . ?
H1A N1 H1C 109.5 . . ?
H1B N1 H1C 109.5 . . ?
C1 N1 H1A 109.5 . . ?
C1 N1 H1B 109.5 . . ?
C1 N1 H1C 109.5 . . ?
S7 C19 S9 122.87(12) . . ?
C18 C19 S7 120.74(14) . . ?
C18 C19 S9 116.38(14) . . ?
S6 C18 S8 122.66(12) . . ?
C19 C18 S8 115.51(14) . . ?
C19 C18 S6 121.82(14) . . ?
S4 C16 S2 122.81(12) . . ?
C17 C16 S4 120.93(14) . . ?
C17 C16 S2 116.25(14) . . ?
O5 C10 H10A 110.0 . . ?
O5 C10 H10B 110.0 . . ?
O5 C10 C9 108.43(15) . . ?
H10A C10 H10B 108.4 . . ?
C9 C10 H10A 110.0 . . ?
C9 C10 H10B 110.0 . . ?
O4 C8 H8A 110.1 . . ?
O4 C8 H8B 110.1 . . ?
O4 C8 C7 108.14(15) . . ?
H8A C8 H8B 108.4 . . ?
C7 C8 H8A 110.1 . . ?
C7 C8 H8B 110.1 . . ?
O3 C6 H6A 110.0 . . ?
O3 C6 H6B 110.0 . . ?
O3 C6 C5 108.33(16) . . ?
H6A C6 H6B 108.4 . . ?
C5 C6 H6A 110.0 . . ?
C5 C6 H6B 110.0 . . ?
S5 C17 S3 122.83(12) . . ?
C16 C17 S5 121.32(14) . . ?
C16 C17 S3 115.86(14) . . ?
O1 C14 H14A 109.9 . . ?
O1 C14 H14B 109.9 . . ?
O1 C14 C13 108.78(16) . . ?
H14A C14 H14B 108.3 . . ?
C13 C14 H14A 109.9 . . ?
C13 C14 H14B 109.9 . . ?
O3 C7 C8 107.87(15) . . ?
O3 C7 H7A 110.1 . . ?
O3 C7 H7B 110.1 . . ?
C8 C7 H7A 110.1 . . ?
C8 C7 H7B 110.1 . . ?
H7A C7 H7B 108.4 . . ?
O4 C9 C10 108.51(15) . . ?
O4 C9 H9A 110.0 . . ?
O4 C9 H9B 110.0 . . ?
C10 C9 H9A 110.0 . . ?
C10 C9 H9B 110.0 . . ?
H9A C9 H9B 108.4 . . ?
O5 C11 H11A 110.0 . . ?
O5 C11 H11B 110.0 . . ?
O5 C11 C12 108.31(16) . . ?
H11A C11 H11B 108.4 . . ?
C12 C11 H11A 110.0 . . ?
C12 C11 H11B 110.0 . . ?
O2 C5 C6 108.16(16) . . ?
O2 C5 H5A 110.1 . . ?
O2 C5 H5B 110.1 . . ?
C6 C5 H5A 110.1 . . ?
C6 C5 H5B 110.1 . . ?
H5A C5 H5B 108.4 . . ?
O6 C12 C11 108.77(16) . . ?
O6 C12 H12A 109.9 . . ?
O6 C12 H12B 109.9 . . ?
C11 C12 H12A 109.9 . . ?
C11 C12 H12B 109.9 . . ?
H12A C12 H12B 108.3 . . ?
O6 C13 C14 108.78(16) . . ?
O6 C13 H13A 109.9 . . ?
O6 C13 H13B 109.9 . . ?
C14 C13 H13A 109.9 . . ?
C14 C13 H13B 109.9 . . ?
H13A C13 H13B 108.3 . . ?
F1 C2 H2A 109.9 . . ?
F1 C2 H2B 109.9 . . ?
F1 C2 C1 109.12(17) . . ?
H2A C2 H2B 108.3 . . ?
C1 C2 H2A 109.9 . . ?
C1 C2 H2B 109.9 . . ?
O1 C3 H3A 110.0 . . ?
O1 C3 H3B 110.0 . . ?
O1 C3 C4 108.68(15) . . ?
H3A C3 H3B 108.3 . . ?
C4 C3 H3A 110.0 . . ?
C4 C3 H3B 110.0 . . ?
O2 C4 C3 108.26(16) . . ?
O2 C4 H4A 110.0 . . ?
O2 C4 H4B 110.0 . . ?
C3 C4 H4A 110.0 . . ?
C3 C4 H4B 110.0 . . ?
H4A C4 H4B 108.4 . . ?
N1 C1 C2 111.51(16) . . ?
N1 C1 H1D 109.3 . . ?
N1 C1 H1E 109.3 . . ?
C2 C1 H1D 109.3 . . ?
C2 C1 H1E 109.3 . . ?
H1D C1 H1E 108.0 . . ?
S3 C15 S2 113.18(10) . . ?
S1 C15 S2 123.71(12) . . ?
S1 C15 S3 123.09(11) . . ?
S8 C20 S9 112.89(10) . . ?
S10 C20 S8 123.49(12) . . ?
S10 C20 S9 123.62(12) . . ?

loop_
_geom_bond_atom_site_label_1
_geom_bond_atom_site_label_2
_geom_bond_distance
_geom_bond_site_symmetry_2
_geom_bond_publ_flag
Ni1 S4 2.1671(5) . ?
Ni1 S7 2.1706(5) . ?
Ni1 S5 2.1677(5) . ?
Ni1 S6 2.1676(5) . ?
S8 C18 1.7473(18) . ?
S8 C20 1.733(2) . ?
S4 C16 1.7182(18) . ?
S2 C16 1.7495(18) . ?
S2 C15 1.7392(19) . ?
S7 C19 1.7217(18) . ?
S5 C17 1.7180(19) . ?
S6 C18 1.7183(19) . ?
S9 C19 1.7437(18) . ?
S9 C20 1.740(2) . ?
S3 C17 1.7489(18) . ?
S3 C15 1.734(2) . ?
S1 C15 1.6442(18) . ?
S10 C20 1.6505(19) . ?
O4 C8 1.423(2) . ?
O4 C9 1.422(2) . ?
O1 C14 1.430(2) . ?
O1 C3 1.428(2) . ?
O3 C6 1.432(2) . ?
O3 C7 1.423(2) . ?
F1 C2 1.388(2) . ?
O6 C12 1.428(2) . ?
O6 C13 1.421(2) . ?
O5 C10 1.435(2) . ?
O5 C11 1.434(2) . ?
O2 C5 1.433(2) . ?
O2 C4 1.426(2) . ?
N1 H1A 0.9100 . ?
N1 H1B 0.9100 . ?
N1 H1C 0.9100 . ?
N1 C1 1.488(2) . ?
C19 C18 1.367(3) . ?
C16 C17 1.362(3) . ?
C10 H10A 0.9900 . ?
C10 H10B 0.9900 . ?
C10 C9 1.503(3) . ?
C8 H8A 0.9900 . ?
C8 H8B 0.9900 . ?
C8 C7 1.506(3) . ?
C6 H6A 0.9900 . ?
C6 H6B 0.9900 . ?
C6 C5 1.503(3) . ?
C14 H14A 0.9900 . ?
C14 H14B 0.9900 . ?
C14 C13 1.502(3) . ?
C7 H7A 0.9900 . ?
C7 H7B 0.9900 . ?
C9 H9A 0.9900 . ?
C9 H9B 0.9900 . ?
C11 H11A 0.9900 . ?
C11 H11B 0.9900 . ?
C11 C12 1.499(3) . ?
C5 H5A 0.9900 . ?
C5 H5B 0.9900 . ?
C12 H12A 0.9900 . ?
C12 H12B 0.9900 . ?
C13 H13A 0.9900 . ?
C13 H13B 0.9900 . ?
C2 H2A 0.9900 . ?
C2 H2B 0.9900 . ?
C2 C1 1.494(3) . ?
C3 H3A 0.9900 . ?
C3 H3B 0.9900 . ?
C3 C4 1.506(3) . ?
C4 H4A 0.9900 . ?
C4 H4B 0.9900 . ?
C1 H1D 0.9900 . ?
C1 H1E 0.9900 . ?

loop_
_geom_torsion_atom_site_label_1
_geom_torsion_atom_site_label_2
_geom_torsion_atom_site_label_3
_geom_torsion_atom_site_label_4
_geom_torsion
_geom_torsion_site_symmetry_1
_geom_torsion_site_symmetry_2
_geom_torsion_site_symmetry_3
_geom_torsion_site_symmetry_4
_geom_torsion_publ_flag
Ni1 S4 C16 S2 179.49(10) . . . . ?
Ni1 S4 C16 C17 -0.77(17) . . . . ?
Ni1 S7 C19 S9 -179.29(10) . . . . ?
Ni1 S7 C19 C18 -0.18(17) . . . . ?
Ni1 S5 C17 S3 177.60(10) . . . . ?
Ni1 S5 C17 C16 -2.35(17) . . . . ?
Ni1 S6 C18 S8 -178.52(10) . . . . ?
Ni1 S6 C18 C19 2.55(17) . . . . ?
S4 C16 C17 S5 2.2(2) . . . . ?
S4 C16 C17 S3 -177.72(10) . . . . ?
S2 C16 C17 S5 -178.02(10) . . . . ?
S2 C16 C17 S3 2.0(2) . . . . ?
S7 C19 C18 S8 179.31(10) . . . . ?
S7 C19 C18 S6 -1.7(2) . . . . ?
S9 C19 C18 S8 -1.5(2) . . . . ?
S9 C19 C18 S6 177.47(10) . . . . ?
O4 C8 C7 O3 -64.03(19) . . . . ?
O1 C14 C13 O6 65.2(2) . . . . ?
O1 C3 C4 O2 -60.2(2) . . . . ?
O3 C6 C5 O2 68.71(18) . . . . ?
F1 C2 C1 N1 -65.6(2) . . . . ?
O5 C10 C9 O4 66.49(19) . . . . ?
O5 C11 C12 O6 -65.6(2) . . . . ?
C19 S9 C20 S8 1.96(12) . . . . ?
C19 S9 C20 S10 -178.78(13) . . . . ?
C18 S8 C20 S9 -2.62(12) . . . . ?
C18 S8 C20 S10 178.11(13) . . . . ?
C16 S2 C15 S3 -0.74(12) . . . . ?
C16 S2 C15 S1 -179.37(12) . . . . ?
C10 O5 C11 C12 -175.58(15) . . . . ?
C8 O4 C9 C10 176.63(16) . . . . ?
C6 O3 C7 C8 -171.11(14) . . . . ?
C17 S3 C15 S2 1.61(12) . . . . ?
C17 S3 C15 S1 -179.75(12) . . . . ?
C14 O1 C3 C4 -168.94(17) . . . . ?
C7 O3 C6 C5 179.80(15) . . . . ?
C9 O4 C8 C7 177.31(16) . . . . ?
C11 O5 C10 C9 178.13(15) . . . . ?
C5 O2 C4 C3 170.42(15) . . . . ?
C12 O6 C13 C14 175.18(15) . . . . ?
C13 O6 C12 C11 175.96(15) . . . . ?
C3 O1 C14 C13 177.47(17) . . . . ?
C4 O2 C5 C6 170.66(15) . . . . ?
C15 S2 C16 S4 178.98(12) . . . . ?
C15 S2 C16 C17 -0.77(17) . . . . ?
C15 S3 C17 S5 177.84(12) . . . . ?
C15 S3 C17 C16 -2.21(16) . . . . ?
C20 S8 C18 S6 -176.46(12) . . . . ?
C20 S8 C18 C19 2.53(17) . . . . ?
C20 S9 C19 S7 178.87(12) . . . . ?
C20 S9 C19 C18 -0.27(17) . . . . ?
